data_4517851
loop_
_publ_author_name
'Shen, Yang'
'Shen, Meng-Lan'
'Wang, Pu-Sheng'

_publ_section_title
;
 Light-Mediated Chiral Phosphate Catalysis for Asymmetric
 Dicarbofunctionalization of Enamides
;
_journal_name_full 'ACS Catalysis'
_journal_page_first 8247
_journal_page_last 8253
_journal_paper_doi 10.1021/acscatal.0c02660
_journal_year 2020
_chemical_absolute_configuration rmad
_chemical_formula_moiety 'C25 H23 F N2 O'
_chemical_formula_sum 'C25 H23 F N2 O'
_chemical_formula_weight 386.45
_space_group_crystal_system orthorhombic
_space_group_IT_number 19
_space_group_name_Hall 'P 2ac 2ab'
_space_group_name_H-M_alt 'P 21 21 21'
_atom_sites_solution_hydrogens geom
_atom_sites_solution_primary dual
_audit_creation_date 2019-12-13
_audit_creation_method
;
Olex2 1.2
(compiled 2018.05.29 svn.r3508 for OlexSys, GUI svn.r5506)
;
_cell_angle_alpha 90
_cell_angle_beta 90
_cell_angle_gamma 90
_cell_formula_units_Z 4
_cell_length_a 9.2261(3)
_cell_length_b 9.7377(4)
_cell_length_c 22.6198(9)
_cell_measurement_reflns_used 4614
_cell_measurement_temperature 170(2)
_cell_measurement_theta_max 54.88
_cell_measurement_theta_min 3.40
_cell_volume 2032.19(13)
_computing_cell_refinement 'SAINT v8.37A (Bruker, 2015)'
_computing_data_reduction 'SAINT v8.37A (Bruker, 2015)'
_computing_molecular_graphics 'Olex2 (Dolomanov et al., 2009)'
_computing_publication_material 'Olex2 (Dolomanov et al., 2009)'
_computing_structure_refinement 'ShelXL (Sheldrick, 2015)'
_computing_structure_solution 'ShelXT (Sheldrick, 2015)'
_diffrn_ambient_temperature 169.98
_diffrn_measured_fraction_theta_full 0.999
_diffrn_measured_fraction_theta_max 0.999
_diffrn_measurement_device_type 'Bruker D8 Venture'
_diffrn_measurement_method '\f and \w scans'
_diffrn_radiation_type GaK\a
_diffrn_radiation_wavelength 1.34139
_diffrn_reflns_av_R_equivalents 0.0573
_diffrn_reflns_av_unetI/netI 0.0428
_diffrn_reflns_Laue_measured_fraction_full 0.999
_diffrn_reflns_Laue_measured_fraction_max 0.999
_diffrn_reflns_limit_h_max 9
_diffrn_reflns_limit_h_min -11
_diffrn_reflns_limit_k_max 9
_diffrn_reflns_limit_k_min -11
_diffrn_reflns_limit_l_max 27
_diffrn_reflns_limit_l_min -27
_diffrn_reflns_number 16853
_diffrn_reflns_point_group_measured_fraction_full 0.998
_diffrn_reflns_point_group_measured_fraction_max 0.996
_diffrn_reflns_theta_full 53.594
_diffrn_reflns_theta_max 54.884
_diffrn_reflns_theta_min 4.300
_diffrn_standards_number 0
_exptl_absorpt_coefficient_mu 0.431
_exptl_absorpt_correction_T_max 0.7508
_exptl_absorpt_correction_T_min 0.4576
_exptl_absorpt_correction_type multi-scan
_exptl_absorpt_process_details
'SADABS-2016/2 (Bruker,2016/2) was used for absorption correction. wR2(int) was 0.1635 before and 0.0839 after correction. The Ratio of minimum to maximum transmission is 0.5360. The \l/2 correction factor is Not present.'
_exptl_crystal_colour colourless
_exptl_crystal_density_diffrn 1.263
_exptl_crystal_description block
_exptl_crystal_F_000 816
_exptl_crystal_size_max 0.08
_exptl_crystal_size_mid 0.06
_exptl_crystal_size_min 0.05
_refine_diff_density_max 0.227
_refine_diff_density_min -0.203
_refine_diff_density_rms 0.044
_refine_ls_abs_structure_details
;
 Flack x determined using 1437 quotients [(I+)-(I-)]/[(I+)+(I-)]
 (Parsons, Flack and Wagner, Acta Cryst. B69 (2013) 249-259).
;
_refine_ls_abs_structure_Flack 0.18(12)
_refine_ls_extinction_method none
_refine_ls_goodness_of_fit_ref 1.064
_refine_ls_hydrogen_treatment constr
_refine_ls_matrix_type full
_refine_ls_number_parameters 263
_refine_ls_number_reflns 3859
_refine_ls_number_restraints 0
_refine_ls_restrained_S_all 1.064
_refine_ls_R_factor_all 0.0427
_refine_ls_R_factor_gt 0.0386
_refine_ls_shift/su_max 0.002
_refine_ls_shift/su_mean 0.000
_refine_ls_structure_factor_coef Fsqd
_refine_ls_weighting_details 'w=1/[\s^2^(Fo^2^)+(0.0421P)^2^+0.4765P] where P=(Fo^2^+2Fc^2^)/3'
_refine_ls_weighting_scheme calc
_refine_ls_wR_factor_gt 0.0925
_refine_ls_wR_factor_ref 0.0960
_reflns_Friedel_coverage 0.735
_reflns_Friedel_fraction_full 0.997
_reflns_Friedel_fraction_max 0.993
_reflns_number_gt 3607
_reflns_number_total 3859
_reflns_threshold_expression 'I > 2\s(I)'
_cod_data_source_file cs0c02660_si_001.cif
_cod_data_source_block 191213sy_0m
_cod_depositor_comments 'Adding full bibliography for 4517851.cif.'
_cod_database_code 4517851
_shelx_shelxl_version_number 2016/6
_shelx_space_group_comment
;
The symmetry employed for this shelxl refinement is uniquely defined
by the following loop, which should always be used as a source of
symmetry information in preference to the above space-group names.
They are only intended as comments.
;
_shelx_estimated_absorpt_t_max 0.979
_shelx_estimated_absorpt_t_min 0.966
_olex2_refinement_description
;
1. Fixed Uiso
 At 1.2 times of:
  All C(H) groups, All C(H,H) groups, All N(H) groups
 At 1.5 times of:
  All C(H,H,H) groups
2.a Secondary CH2 refined with riding coordinates:
 C10(H10A,H10B), C11(H11A,H11B)
2.b Aromatic/amide H refined with riding coordinates:
 N1(H1), N2(H2), C3(H3), C6(H6), C7(H7), C8(H8), C9(H9), C13(H13), C14(H14),
 C15(H15), C16(H16), C17(H17), C21(H21), C23(H23), C24(H24), C25(H25)
2.c Idealised Me refined as rotating group:
 C19(H19A,H19B,H19C)
;
_olex2_submission_special_instructions 'No special instructions were received'

loop_
_space_group_symop_operation_xyz
'x, y, z'
'-x+1/2, -y, z+1/2'
'-x, y+1/2, -z+1/2'
'x+1/2, -y+1/2, -z'

loop_
_atom_site_label
_atom_site_type_symbol
_atom_site_fract_x
_atom_site_fract_y
_atom_site_fract_z
_atom_site_U_iso_or_equiv
_atom_site_adp_type
_atom_site_occupancy
_atom_site_site_symmetry_order
_atom_site_calc_flag
_atom_site_refinement_flags_posn
_atom_site_refinement_flags_adp
_atom_site_refinement_flags_occupancy
_atom_site_disorder_assembly
_atom_site_disorder_group
F1 F 0.0946(2) 0.82203(16) 0.15381(7) 0.0476(4) Uani 1 1 d . . . . .
O1 O 0.4969(2) 0.40351(16) 0.24658(8) 0.0364(4) Uani 1 1 d . . . . .
N1 N 0.2843(2) 0.8730(2) 0.42049(9) 0.0317(5) Uani 1 1 d . . . . .
H1 H 0.319061 0.945229 0.439051 0.038 Uiso 1 1 calc R . . . .
N2 N 0.4578(2) 0.60705(18) 0.29325(8) 0.0232(4) Uani 1 1 d . . . . .
H2 H 0.497031 0.686551 0.302552 0.028 Uiso 1 1 calc R . . . .
C1 C 0.3122(2) 0.5759(2) 0.31736(9) 0.0208(4) Uani 1 1 d . . . . .
C2 C 0.2726(2) 0.6908(2) 0.35969(9) 0.0223(5) Uani 1 1 d . . . . .
C3 C 0.3597(3) 0.7919(2) 0.38120(10) 0.0278(5) Uani 1 1 d . . . . .
H3 H 0.458401 0.804743 0.370624 0.033 Uiso 1 1 calc R . . . .
C4 C 0.1336(3) 0.7079(2) 0.38779(10) 0.0242(5) Uani 1 1 d . . . . .
C5 C 0.1464(3) 0.8228(2) 0.42593(10) 0.0276(5) Uani 1 1 d . . . . .
C6 C 0.0318(3) 0.8699(3) 0.46057(11) 0.0366(6) Uani 1 1 d . . . . .
H6 H 0.043351 0.945574 0.486633 0.044 Uiso 1 1 calc R . . . .
C7 C -0.0984(3) 0.8027(3) 0.45559(12) 0.0416(7) Uani 1 1 d . . . . .
H7 H -0.178644 0.832910 0.478455 0.050 Uiso 1 1 calc R . . . .
C8 C -0.1153(3) 0.6900(3) 0.41728(12) 0.0381(6) Uani 1 1 d . . . . .
H8 H -0.206842 0.645786 0.414588 0.046 Uiso 1 1 calc R . . . .
C9 C -0.0010(3) 0.6424(2) 0.38351(11) 0.0308(5) Uani 1 1 d . . . . .
H9 H -0.013571 0.566259 0.357755 0.037 Uiso 1 1 calc R . . . .
C10 C 0.3145(3) 0.4392(2) 0.35206(9) 0.0236(5) Uani 1 1 d . . . . .
H10A H 0.215907 0.419467 0.367068 0.028 Uiso 1 1 calc R . . . .
H10B H 0.342472 0.363775 0.325019 0.028 Uiso 1 1 calc R . . . .
C11 C 0.4205(3) 0.4434(2) 0.40410(11) 0.0353(6) Uani 1 1 d . . . . .
H11A H 0.509686 0.491565 0.391406 0.042 Uiso 1 1 calc R . . . .
H11B H 0.376432 0.497624 0.436455 0.042 Uiso 1 1 calc R . . . .
C12 C 0.4618(3) 0.3038(2) 0.42789(10) 0.0282(5) Uani 1 1 d . . . . .
C13 C 0.5536(3) 0.2180(3) 0.39594(12) 0.0366(6) Uani 1 1 d . . . . .
H13 H 0.586295 0.246051 0.357990 0.044 Uiso 1 1 calc R . . . .
C14 C 0.5983(3) 0.0925(3) 0.41835(13) 0.0406(6) Uani 1 1 d . . . . .
H14 H 0.660437 0.035167 0.395713 0.049 Uiso 1 1 calc R . . . .
C15 C 0.5523(3) 0.0507(3) 0.47379(12) 0.0380(6) Uani 1 1 d . . . . .
H15 H 0.584232 -0.034281 0.489746 0.046 Uiso 1 1 calc R . . . .
C16 C 0.4597(3) 0.1339(3) 0.50561(12) 0.0402(6) Uani 1 1 d . . . . .
H16 H 0.426302 0.105214 0.543375 0.048 Uiso 1 1 calc R . . . .
C17 C 0.4151(3) 0.2593(3) 0.48270(11) 0.0356(6) Uani 1 1 d . . . . .
H17 H 0.351257 0.315438 0.505105 0.043 Uiso 1 1 calc R . . . .
C18 C 0.5347(3) 0.5219(2) 0.25797(11) 0.0273(5) Uani 1 1 d . . . . .
C19 C 0.6740(3) 0.5808(3) 0.23480(14) 0.0404(6) Uani 1 1 d . . . . .
H19A H 0.756070 0.532865 0.252954 0.061 Uiso 1 1 calc GR . . . .
H19B H 0.678940 0.678761 0.244532 0.061 Uiso 1 1 calc GR . . . .
H19C H 0.677787 0.569222 0.191791 0.061 Uiso 1 1 calc GR . . . .
C20 C 0.2066(2) 0.5756(2) 0.26486(9) 0.0219(5) Uani 1 1 d . . . . .
C21 C 0.1924(3) 0.6983(2) 0.23330(10) 0.0269(5) Uani 1 1 d . . . . .
H21 H 0.243196 0.778306 0.245448 0.032 Uiso 1 1 calc R . . . .
C22 C 0.1040(3) 0.7014(3) 0.18442(10) 0.0304(5) Uani 1 1 d . . . . .
C23 C 0.0271(3) 0.5905(3) 0.16479(11) 0.0353(6) Uani 1 1 d . . . . .
H23 H -0.033285 0.596227 0.130862 0.042 Uiso 1 1 calc R . . . .
C24 C 0.0408(3) 0.4696(3) 0.19634(11) 0.0357(6) Uani 1 1 d . . . . .
H24 H -0.011501 0.390599 0.184005 0.043 Uiso 1 1 calc R . . . .
C25 C 0.1298(3) 0.4617(2) 0.24581(11) 0.0290(5) Uani 1 1 d . . . . .
H25 H 0.137958 0.377507 0.266734 0.035 Uiso 1 1 calc R . . . .

loop_
_atom_site_aniso_label
_atom_site_aniso_U_11
_atom_site_aniso_U_22
_atom_site_aniso_U_33
_atom_site_aniso_U_23
_atom_site_aniso_U_13
_atom_site_aniso_U_12
F1 0.0668(11) 0.0407(9) 0.0353(8) 0.0123(7) -0.0089(8) 0.0111(8)
O1 0.0433(10) 0.0225(8) 0.0434(10) -0.0044(7) 0.0132(8) 0.0002(8)
N1 0.0433(12) 0.0264(10) 0.0254(10) -0.0073(8) -0.0026(9) -0.0012(9)
N2 0.0237(9) 0.0183(8) 0.0275(10) -0.0015(7) 0.0003(8) -0.0017(7)
C1 0.0241(11) 0.0170(10) 0.0213(10) -0.0011(9) 0.0019(8) -0.0018(8)
C2 0.0299(11) 0.0171(10) 0.0201(10) -0.0001(9) -0.0007(9) 0.0027(9)
C3 0.0341(13) 0.0238(11) 0.0256(12) -0.0029(9) 0.0003(10) 0.0007(10)
C4 0.0350(12) 0.0191(10) 0.0184(11) 0.0027(9) 0.0020(9) 0.0041(9)
C5 0.0421(13) 0.0235(11) 0.0173(11) 0.0009(9) 0.0005(10) 0.0060(10)
C6 0.0545(17) 0.0318(12) 0.0233(12) -0.0010(10) 0.0084(11) 0.0132(12)
C7 0.0500(16) 0.0388(14) 0.0361(15) 0.0043(12) 0.0155(12) 0.0151(13)
C8 0.0359(14) 0.0362(13) 0.0422(15) 0.0063(12) 0.0111(12) 0.0019(12)
C9 0.0370(13) 0.0250(11) 0.0305(13) 0.0030(10) 0.0047(10) 0.0010(10)
C10 0.0326(12) 0.0179(10) 0.0204(11) 0.0012(9) 0.0003(9) -0.0006(9)
C11 0.0512(16) 0.0244(12) 0.0304(13) 0.0023(10) -0.0119(12) -0.0004(11)
C12 0.0362(13) 0.0225(10) 0.0259(12) 0.0015(9) -0.0072(10) -0.0023(10)
C13 0.0414(15) 0.0338(13) 0.0347(14) 0.0056(11) 0.0060(11) -0.0004(12)
C14 0.0332(13) 0.0355(13) 0.0529(17) -0.0030(12) 0.0049(12) 0.0052(11)
C15 0.0419(14) 0.0282(12) 0.0439(16) 0.0056(11) -0.0127(12) 0.0012(11)
C16 0.0592(17) 0.0331(13) 0.0282(13) 0.0074(11) -0.0025(12) -0.0044(13)
C17 0.0498(16) 0.0304(12) 0.0266(14) -0.0019(10) 0.0008(11) 0.0044(11)
C18 0.0277(12) 0.0227(11) 0.0315(13) 0.0050(9) 0.0021(10) 0.0045(9)
C19 0.0333(13) 0.0321(13) 0.0558(17) 0.0052(13) 0.0129(12) 0.0032(11)
C20 0.0249(10) 0.0208(10) 0.0200(11) -0.0019(8) 0.0030(9) 0.0034(9)
C21 0.0342(12) 0.0231(11) 0.0236(11) -0.0015(9) -0.0012(9) -0.0004(10)
C22 0.0399(13) 0.0298(12) 0.0214(11) 0.0035(10) 0.0009(10) 0.0101(11)
C23 0.0334(13) 0.0455(14) 0.0270(13) -0.0082(11) -0.0054(10) 0.0060(12)
C24 0.0357(14) 0.0352(13) 0.0361(15) -0.0095(11) -0.0075(11) -0.0031(11)
C25 0.0332(13) 0.0247(11) 0.0291(12) -0.0018(10) 0.0003(10) -0.0023(10)

loop_
_atom_type_symbol
_atom_type_description
_atom_type_scat_dispersion_real
_atom_type_scat_dispersion_imag
_atom_type_scat_source
C C 0.0148 0.0070 'International Tables Vol C Tables 4.2.6.8 and 6.1.1.4'
H H 0.0000 0.0000 'International Tables Vol C Tables 4.2.6.8 and 6.1.1.4'
F F 0.0599 0.0411 'International Tables Vol C Tables 4.2.6.8 and 6.1.1.4'
N N 0.0253 0.0136 'International Tables Vol C Tables 4.2.6.8 and 6.1.1.4'
O O 0.0412 0.0250 'International Tables Vol C Tables 4.2.6.8 and 6.1.1.4'

loop_
_geom_angle_atom_site_label_1
_geom_angle_atom_site_label_2
_geom_angle_atom_site_label_3
_geom_angle
_geom_angle_site_symmetry_1
_geom_angle_site_symmetry_3
_geom_angle_publ_flag
C3 N1 H1 125.6 . . ?
C5 N1 H1 125.6 . . ?
C5 N1 C3 108.83(19) . . ?
C1 N2 H2 117.7 . . ?
C18 N2 H2 117.7 . . ?
C18 N2 C1 124.57(19) . . ?
N2 C1 C2 107.40(17) . . ?
N2 C1 C10 110.55(18) . . ?
N2 C1 C20 106.92(17) . . ?
C2 C1 C10 108.54(17) . . ?
C2 C1 C20 109.65(17) . . ?
C20 C1 C10 113.60(17) . . ?
C3 C2 C1 128.1(2) . . ?
C3 C2 C4 106.51(19) . . ?
C4 C2 C1 125.27(19) . . ?
N1 C3 H3 124.8 . . ?
C2 C3 N1 110.3(2) . . ?
C2 C3 H3 124.8 . . ?
C5 C4 C2 106.6(2) . . ?
C9 C4 C2 135.0(2) . . ?
C9 C4 C5 118.4(2) . . ?
N1 C5 C4 107.7(2) . . ?
N1 C5 C6 129.7(2) . . ?
C6 C5 C4 122.6(2) . . ?
C5 C6 H6 121.3 . . ?
C7 C6 C5 117.5(2) . . ?
C7 C6 H6 121.3 . . ?
C6 C7 H7 119.4 . . ?
C6 C7 C8 121.3(2) . . ?
C8 C7 H7 119.4 . . ?
C7 C8 H8 119.4 . . ?
C9 C8 C7 121.1(3) . . ?
C9 C8 H8 119.4 . . ?
C4 C9 H9 120.5 . . ?
C8 C9 C4 119.1(2) . . ?
C8 C9 H9 120.5 . . ?
C1 C10 H10A 109.2 . . ?
C1 C10 H10B 109.2 . . ?
H10A C10 H10B 107.9 . . ?
C11 C10 C1 112.14(19) . . ?
C11 C10 H10A 109.2 . . ?
C11 C10 H10B 109.2 . . ?
C10 C11 H11A 108.7 . . ?
C10 C11 H11B 108.7 . . ?
H11A C11 H11B 107.6 . . ?
C12 C11 C10 114.28(19) . . ?
C12 C11 H11A 108.7 . . ?
C12 C11 H11B 108.7 . . ?
C13 C12 C11 120.6(2) . . ?
C17 C12 C11 121.5(2) . . ?
C17 C12 C13 117.8(2) . . ?
C12 C13 H13 119.3 . . ?
C14 C13 C12 121.4(2) . . ?
C14 C13 H13 119.3 . . ?
C13 C14 H14 120.0 . . ?
C15 C14 C13 119.9(2) . . ?
C15 C14 H14 120.0 . . ?
C14 C15 H15 120.3 . . ?
C16 C15 C14 119.3(2) . . ?
C16 C15 H15 120.3 . . ?
C15 C16 H16 119.8 . . ?
C15 C16 C17 120.3(3) . . ?
C17 C16 H16 119.8 . . ?
C12 C17 C16 121.2(2) . . ?
C12 C17 H17 119.4 . . ?
C16 C17 H17 119.4 . . ?
O1 C18 N2 123.3(2) . . ?
O1 C18 C19 121.8(2) . . ?
N2 C18 C19 114.9(2) . . ?
C18 C19 H19A 109.5 . . ?
C18 C19 H19B 109.5 . . ?
C18 C19 H19C 109.5 . . ?
H19A C19 H19B 109.5 . . ?
H19A C19 H19C 109.5 . . ?
H19B C19 H19C 109.5 . . ?
C21 C20 C1 116.95(19) . . ?
C25 C20 C1 124.50(19) . . ?
C25 C20 C21 118.5(2) . . ?
C20 C21 H21 120.5 . . ?
C22 C21 C20 119.1(2) . . ?
C22 C21 H21 120.5 . . ?
F1 C22 C21 117.7(2) . . ?
F1 C22 C23 118.8(2) . . ?
C23 C22 C21 123.5(2) . . ?
C22 C23 H23 121.4 . . ?
C22 C23 C24 117.3(2) . . ?
C24 C23 H23 121.4 . . ?
C23 C24 H24 119.5 . . ?
C23 C24 C25 121.1(2) . . ?
C25 C24 H24 119.5 . . ?
C20 C25 C24 120.6(2) . . ?
C20 C25 H25 119.7 . . ?
C24 C25 H25 119.7 . . ?

loop_
_geom_bond_atom_site_label_1
_geom_bond_atom_site_label_2
_geom_bond_distance
_geom_bond_site_symmetry_2
_geom_bond_publ_flag
F1 C22 1.366(3) . ?
O1 C18 1.232(3) . ?
N1 H1 0.8800 . ?
N1 C3 1.377(3) . ?
N1 C5 1.368(3) . ?
N2 H2 0.8800 . ?
N2 C1 1.481(3) . ?
N2 C18 1.352(3) . ?
C1 C2 1.518(3) . ?
C1 C10 1.545(3) . ?
C1 C20 1.536(3) . ?
C2 C3 1.360(3) . ?
C2 C4 1.441(3) . ?
C3 H3 0.9500 . ?
C4 C5 1.417(3) . ?
C4 C9 1.399(3) . ?
C5 C6 1.394(3) . ?
C6 H6 0.9500 . ?
C6 C7 1.372(4) . ?
C7 H7 0.9500 . ?
C7 C8 1.407(4) . ?
C8 H8 0.9500 . ?
C8 C9 1.382(4) . ?
C9 H9 0.9500 . ?
C10 H10A 0.9900 . ?
C10 H10B 0.9900 . ?
C10 C11 1.531(3) . ?
C11 H11A 0.9900 . ?
C11 H11B 0.9900 . ?
C11 C12 1.511(3) . ?
C12 C13 1.392(4) . ?
C12 C17 1.382(4) . ?
C13 H13 0.9500 . ?
C13 C14 1.386(4) . ?
C14 H14 0.9500 . ?
C14 C15 1.385(4) . ?
C15 H15 0.9500 . ?
C15 C16 1.380(4) . ?
C16 H16 0.9500 . ?
C16 C17 1.389(4) . ?
C17 H17 0.9500 . ?
C18 C19 1.501(3) . ?
C19 H19A 0.9800 . ?
C19 H19B 0.9800 . ?
C19 H19C 0.9800 . ?
C20 C21 1.398(3) . ?
C20 C25 1.385(3) . ?
C21 H21 0.9500 . ?
C21 C22 1.374(3) . ?
C22 C23 1.366(4) . ?
C23 H23 0.9500 . ?
C23 C24 1.382(4) . ?
C24 H24 0.9500 . ?
C24 C25 1.390(4) . ?
C25 H25 0.9500 . ?
